data_1523285
loop_
_publ_author_name
'Boller, H.'
'Nowotny, H.'
'Wittmann, A.'

_publ_section_title
;
 Die Kristallstruktur einiger Hafnium-haltiger Phasen
;
_journal_name_full 'Monatshefte fuer Chemie (-108,1977)'
_journal_page_first 1174
_journal_page_last 1184
_journal_volume 91
_journal_year 1960
_chemical_formula_sum 'Hf5 Sn3'
_space_group_IT_number 193
_symmetry_space_group_name_Hall '-P 6c 2'
_symmetry_space_group_name_H-M 'P 63/m c m'
_cell_angle_alpha 90
_cell_angle_beta 90
_cell_angle_gamma 120
_cell_formula_units_Z 2
_cell_length_a 8.376
_cell_length_b 8.376
_cell_length_c 5.737
_cell_volume 348.569
_citation_journal_id_ASTM MOCHAP
_cod_data_source_file Boller_MOCHAP_1960_595.cif
_cod_data_source_block Hf5Sn3
_cod_original_cell_volume 348.5691
_cod_database_code 1523285

loop_
_symmetry_equiv_pos_as_xyz
x,y,z
x-y,x,z+1/2
-y,x-y,z
-x,-y,z+1/2
-x+y,-x,z
y,-x+y,z+1/2
-y,-x,-z
x-y,-y,-z+1/2
x,x-y,-z
y,x,-z+1/2
-x+y,y,-z
-x,-x+y,-z+1/2
-x,-y,-z
-x+y,-x,-z-1/2
y,-x+y,-z
x,y,-z-1/2
x-y,x,-z
-y,x-y,-z-1/2
y,x,z
-x+y,y,z-1/2
-x,-x+y,z
-y,-x,z-1/2
x-y,-y,z
x,x-y,z-1/2

loop_
_atom_site_label
_atom_site_type_symbol
_atom_site_fract_x
_atom_site_fract_y
_atom_site_fract_z
_atom_site_occupancy
_atom_site_U_iso_or_equiv
Sn1 Sn 0.615 0 0.25 1 0.0
Hf1 Hf 0.3333 0.6667 0 1 0.0
Hf2 Hf 0.24 0 0.25 1 0.0
